data_7004064
loop_
_publ_author_name
'Fischer-Fodor, Eva'
'Moldovan, Natalia'
'Virag, Piroska'
'Soritau, Olga'
'Brie, Ioana'
'L\"onnecke, Peter'
'Hey-Hawkins, Evamarie'
'Silaghi-Dumitrescu, Luminita'

_publ_section_title
;
 The CellScan technology for in vitro studies on novel platinum
 complexes with organoarsenic ligands
;
_journal_issue 45
_journal_name_full 'Dalton Transactions'
_journal_page_first 6393
_journal_page_last 6400
_journal_paper_doi 10.1039/b802364f
_journal_year 2008
_chemical_formula_sum 'C42 H42 As2 I2 O2 Pt'
_chemical_formula_weight 1177.49
_chemical_name_systematic
;
?
;
_space_group_IT_number 14
_symmetry_cell_setting monoclinic
_symmetry_space_group_name_Hall '-P 2ybc'
_symmetry_space_group_name_H-M 'P 1 21/c 1'
_atom_sites_solution_hydrogens geom
_atom_sites_solution_primary direct
_atom_sites_solution_secondary difmap
_audit_creation_method SHELXL-97
_cell_angle_alpha 90.00
_cell_angle_beta 106.261(3)
_cell_angle_gamma 90.00
_cell_formula_units_Z 2
_cell_length_a 9.3016(16)
_cell_length_b 18.216(3)
_cell_length_c 12.156(2)
_cell_measurement_reflns_used 899
_cell_measurement_temperature 213(2)
_cell_measurement_theta_max 28.78
_cell_measurement_theta_min 3.20
_cell_volume 1977.3(6)
_computing_cell_refinement 'Bruker SAINT'
_computing_data_collection 'Bruker SMART'
_computing_data_reduction 'Bruker SAINT'
_computing_molecular_graphics 'ORTEP3 for Windows (L. J. Farrugia, 1997)'
_computing_publication_material 'WINGX (L.J. Farrugia,1999)'
_computing_structure_refinement 'SHELXL-97 (Sheldrick,1997)'
_computing_structure_solution 'SIR92 (Giacovazzo 1993)'
_diffrn_ambient_temperature 213(2)
_diffrn_measured_fraction_theta_full 0.893
_diffrn_measured_fraction_theta_max 0.893
_diffrn_measurement_device_type 'CCD area detector'
_diffrn_measurement_method 'omega scans'
_diffrn_radiation_monochromator graphite
_diffrn_radiation_source 'fine-focus sealed tube'
_diffrn_radiation_type MoK\a
_diffrn_radiation_wavelength 0.71073
_diffrn_reflns_av_R_equivalents 0.0259
_diffrn_reflns_av_sigmaI/netI 0.0299
_diffrn_reflns_limit_h_max 12
_diffrn_reflns_limit_h_min -12
_diffrn_reflns_limit_k_max 23
_diffrn_reflns_limit_k_min -21
_diffrn_reflns_limit_l_max 10
_diffrn_reflns_limit_l_min -15
_diffrn_reflns_number 12871
_diffrn_reflns_theta_full 29.40
_diffrn_reflns_theta_max 29.40
_diffrn_reflns_theta_min 2.07
_exptl_absorpt_coefficient_mu 6.805
_exptl_absorpt_correction_T_max 0.5494
_exptl_absorpt_correction_T_min 0.3431
_exptl_absorpt_correction_type multi-scan
_exptl_crystal_colour orange
_exptl_crystal_density_diffrn 1.978
_exptl_crystal_density_method 'not measured'
_exptl_crystal_description prism
_exptl_crystal_F_000 1120
_exptl_crystal_size_max 0.20
_exptl_crystal_size_mid 0.10
_exptl_crystal_size_min 0.10
_refine_diff_density_max 1.014
_refine_diff_density_min -1.436
_refine_diff_density_rms 0.130
_refine_ls_extinction_method none
_refine_ls_goodness_of_fit_ref 1.041
_refine_ls_hydrogen_treatment constr
_refine_ls_matrix_type full
_refine_ls_number_parameters 225
_refine_ls_number_reflns 4868
_refine_ls_number_restraints 0
_refine_ls_restrained_S_all 1.041
_refine_ls_R_factor_all 0.0395
_refine_ls_R_factor_gt 0.0271
_refine_ls_shift/su_max 0.001
_refine_ls_shift/su_mean 0.000
_refine_ls_structure_factor_coef Fsqd
_refine_ls_weighting_details 'calc w=1/[\s^2^(Fo^2^)+(0.0371P)^2^+1.1252P] where P=(Fo^2^+2Fc^2^)/3'
_refine_ls_weighting_scheme calc
_refine_ls_wR_factor_gt 0.0645
_refine_ls_wR_factor_ref 0.0685
_reflns_number_gt 4021
_reflns_number_total 4868
_reflns_threshold_expression >2sigma(I)
_cod_data_source_file b802364f.txt
_cod_data_source_block c1696fin
_cod_depositor_comments
;
The following automatic conversions were performed:
'_symmetry_cell_setting' value 'Monoclinic' changed to 'monoclinic'
according to '/home/saulius/struct/CIF-dictionaries/cif_core.dic'
dictionary named 'cif_core.dic' version 2.4.1 from 2010-06-29.

Automatic conversion script
Id: cif_fix_enum 1527 2010-12-29 10:47:43Z saulius 
;
_cod_original_sg_symbol_H-M P2(1)/c
_cod_database_code 7004064

loop_
_symmetry_equiv_pos_as_xyz
'x, y, z'
'-x, y+1/2, -z+1/2'
'-x, -y, -z'
'x, -y-1/2, z-1/2'

loop_
_atom_site_label
_atom_site_type_symbol
_atom_site_fract_x
_atom_site_fract_y
_atom_site_fract_z
_atom_site_U_iso_or_equiv
_atom_site_adp_type
_atom_site_occupancy
_atom_site_symmetry_multiplicity
_atom_site_calc_flag
_atom_site_refinement_flags
_atom_site_disorder_assembly
_atom_site_disorder_group
Pt1 Pt 0.0000 0.0000 0.0000 0.02150(6) Uani 1 2 d S . .
I1 I 0.15253(3) -0.119056(16) -0.00145(2) 0.03733(8) Uani 1 1 d . . .
As1 As 0.02385(4) -0.01221(2) 0.20271(3) 0.02368(9) Uani 1 1 d . . .
O1 O 0.2691(4) 0.09515(17) 0.2411(3) 0.0421(8) Uani 1 1 d . . .
C1 C 0.0446(5) 0.0786(2) 0.2891(3) 0.0278(8) Uani 1 1 d . . .
C2 C 0.1672(5) 0.1240(2) 0.2907(4) 0.0318(9) Uani 1 1 d . . .
C3 C 0.1798(5) 0.1923(2) 0.3447(4) 0.0388(10) Uani 1 1 d . . .
H3 H 0.2601 0.2237 0.3450 0.047 Uiso 1 1 calc R . .
C4 C 0.0724(5) 0.2134(2) 0.3980(4) 0.0414(11) Uani 1 1 d . . .
H4 H 0.0815 0.2591 0.4352 0.050 Uiso 1 1 calc R . .
C5 C -0.0471(5) 0.1687(3) 0.3974(4) 0.0423(11) Uani 1 1 d . . .
H5 H -0.1185 0.1836 0.4344 0.051 Uiso 1 1 calc R . .
C6 C -0.0610(5) 0.1020(3) 0.3423(4) 0.0352(9) Uani 1 1 d . . .
H6 H -0.1436 0.0718 0.3406 0.042 Uiso 1 1 calc R . .
C7 C 0.3899(5) 0.1397(3) 0.2243(4) 0.0396(10) Uani 1 1 d . . .
H7 H 0.4383 0.1666 0.2959 0.047 Uiso 1 1 calc R . .
C8 C 0.4987(5) 0.0829(3) 0.2013(4) 0.0478(12) Uani 1 1 d . . .
H8A H 0.5294 0.0496 0.2660 0.072 Uiso 1 1 calc R . .
H8B H 0.5861 0.1076 0.1904 0.072 Uiso 1 1 calc R . .
H8C H 0.4498 0.0553 0.1328 0.072 Uiso 1 1 calc R . .
C9 C 0.3357(8) 0.1938(3) 0.1273(5) 0.0620(16) Uani 1 1 d . . .
H9A H 0.2901 0.1674 0.0569 0.093 Uiso 1 1 calc R . .
H9B H 0.4198 0.2223 0.1183 0.093 Uiso 1 1 calc R . .
H9C H 0.2624 0.2265 0.1444 0.093 Uiso 1 1 calc R . .
C10 C -0.1586(4) -0.0549(2) 0.2215(3) 0.0294(8) Uani 1 1 d . . .
C11 C -0.1687(5) -0.0777(3) 0.3286(4) 0.0377(10) Uani 1 1 d . . .
H11 H -0.0860 -0.0722 0.3935 0.045 Uiso 1 1 calc R . .
C12 C -0.2996(5) -0.1081(3) 0.3394(4) 0.0433(11) Uani 1 1 d . . .
H12 H -0.3067 -0.1227 0.4118 0.052 Uiso 1 1 calc R . .
C13 C -0.4208(5) -0.1173(3) 0.2438(5) 0.0461(12) Uani 1 1 d . . .
H13 H -0.5101 -0.1381 0.2513 0.055 Uiso 1 1 calc R . .
C14 C -0.4102(5) -0.0960(3) 0.1377(4) 0.0434(11) Uani 1 1 d . . .
H14 H -0.4919 -0.1034 0.0727 0.052 Uiso 1 1 calc R . .
C15 C -0.2808(5) -0.0638(2) 0.1257(4) 0.0363(10) Uani 1 1 d . . .
H15 H -0.2755 -0.0481 0.0532 0.044 Uiso 1 1 calc R . .
C16 C 0.1701(4) -0.0763(2) 0.3045(3) 0.0265(8) Uani 1 1 d . . .
C17 C 0.2832(5) -0.0498(2) 0.3945(4) 0.0335(9) Uani 1 1 d . . .
H17 H 0.2947 0.0011 0.4064 0.040 Uiso 1 1 calc R . .
C18 C 0.3804(5) -0.0978(3) 0.4675(4) 0.0413(11) Uani 1 1 d . . .
H18 H 0.4581 -0.0792 0.5283 0.050 Uiso 1 1 calc R . .
C19 C 0.3638(5) -0.1725(3) 0.4516(4) 0.0426(11) Uani 1 1 d . . .
H19 H 0.4295 -0.2049 0.5016 0.051 Uiso 1 1 calc R . .
C20 C 0.2502(5) -0.1997(2) 0.3618(4) 0.0404(10) Uani 1 1 d . . .
H20 H 0.2386 -0.2506 0.3502 0.048 Uiso 1 1 calc R . .
C21 C 0.1531(5) -0.1515(2) 0.2889(4) 0.0334(9) Uani 1 1 d . . .
H21 H 0.0750 -0.1700 0.2284 0.040 Uiso 1 1 calc R . .

loop_
_atom_site_aniso_label
_atom_site_aniso_U_11
_atom_site_aniso_U_22
_atom_site_aniso_U_33
_atom_site_aniso_U_23
_atom_site_aniso_U_13
_atom_site_aniso_U_12
Pt1 0.02380(10) 0.02030(10) 0.02150(10) 0.00050(7) 0.00818(7) -0.00048(8)
I1 0.04537(17) 0.03372(16) 0.03511(16) 0.00337(11) 0.01492(13) 0.01093(12)
As1 0.02640(19) 0.02376(19) 0.02183(19) 0.00061(14) 0.00829(15) -0.00100(14)
O1 0.0434(18) 0.0314(16) 0.059(2) -0.0044(14) 0.0264(16) -0.0061(14)
C1 0.032(2) 0.0256(19) 0.025(2) -0.0016(15) 0.0073(16) 0.0035(16)
C2 0.037(2) 0.027(2) 0.032(2) -0.0022(16) 0.0116(18) 0.0017(17)
C3 0.041(2) 0.031(2) 0.041(3) -0.0055(18) 0.006(2) -0.0034(19)
C4 0.054(3) 0.031(2) 0.033(2) -0.0079(17) 0.000(2) 0.013(2)
C5 0.044(3) 0.050(3) 0.033(2) -0.007(2) 0.010(2) 0.017(2)
C6 0.034(2) 0.042(2) 0.029(2) -0.0014(18) 0.0085(18) 0.0034(19)
C7 0.038(2) 0.039(2) 0.040(3) 0.0010(19) 0.007(2) -0.009(2)
C8 0.029(2) 0.073(4) 0.041(3) 0.000(2) 0.010(2) 0.010(2)
C9 0.103(5) 0.035(3) 0.046(3) 0.011(2) 0.017(3) 0.017(3)
C10 0.028(2) 0.032(2) 0.030(2) 0.0029(16) 0.0100(17) -0.0003(16)
C11 0.039(2) 0.046(3) 0.028(2) 0.0058(18) 0.0099(19) -0.001(2)
C12 0.047(3) 0.049(3) 0.042(3) 0.016(2) 0.025(2) 0.002(2)
C13 0.038(2) 0.050(3) 0.055(3) 0.007(2) 0.021(2) -0.006(2)
C14 0.029(2) 0.058(3) 0.041(3) -0.002(2) 0.008(2) -0.012(2)
C15 0.035(2) 0.045(3) 0.029(2) 0.0009(18) 0.0094(18) -0.0065(19)
C16 0.028(2) 0.0285(19) 0.025(2) 0.0034(15) 0.0113(16) 0.0014(15)
C17 0.034(2) 0.035(2) 0.031(2) -0.0015(17) 0.0076(18) -0.0035(18)
C18 0.032(2) 0.053(3) 0.034(2) 0.005(2) 0.0007(19) -0.003(2)
C19 0.043(3) 0.049(3) 0.036(3) 0.015(2) 0.013(2) 0.015(2)
C20 0.054(3) 0.030(2) 0.043(3) 0.0054(19) 0.023(2) 0.004(2)
C21 0.040(2) 0.029(2) 0.029(2) -0.0007(16) 0.0067(18) -0.0028(18)

loop_
_atom_type_symbol
_atom_type_description
_atom_type_scat_dispersion_real
_atom_type_scat_dispersion_imag
_atom_type_scat_source
Pt Pt -1.7033 8.3905 'International Tables Vol C Tables 4.2.6.8 and 6.1.1.4'
I I -0.4742 1.8119 'International Tables Vol C Tables 4.2.6.8 and 6.1.1.4'
As As 0.0499 2.0058 'International Tables Vol C Tables 4.2.6.8 and 6.1.1.4'
O O 0.0106 0.0060 'International Tables Vol C Tables 4.2.6.8 and 6.1.1.4'
C C 0.0033 0.0016 'International Tables Vol C Tables 4.2.6.8 and 6.1.1.4'
H H 0.0000 0.0000 'International Tables Vol C Tables 4.2.6.8 and 6.1.1.4'

loop_
_geom_angle_atom_site_label_1
_geom_angle_atom_site_label_2
_geom_angle_atom_site_label_3
_geom_angle
_geom_angle_site_symmetry_1
_geom_angle_site_symmetry_3
_geom_angle_publ_flag
As1 Pt1 As1 180.000(17) . 3 ?
As1 Pt1 I1 87.955(11) . 3 ?
As1 Pt1 I1 92.045(11) 3 3 ?
As1 Pt1 I1 92.045(11) . . ?
As1 Pt1 I1 87.955(11) 3 . ?
I1 Pt1 I1 180.000(16) 3 . ?
C10 As1 C1 103.65(17) . . ?
C10 As1 C16 99.42(16) . . ?
C1 As1 C16 102.75(17) . . ?
C10 As1 Pt1 108.84(12) . . ?
C1 As1 Pt1 116.08(12) . . ?
C16 As1 Pt1 123.35(11) . . ?
C2 O1 C7 120.6(3) . . ?
C6 C1 C2 119.4(4) . . ?
C6 C1 As1 122.6(3) . . ?
C2 C1 As1 117.8(3) . . ?
O1 C2 C3 125.1(4) . . ?
O1 C2 C1 115.4(3) . . ?
C3 C2 C1 119.5(4) . . ?
C4 C3 C2 119.3(4) . . ?
C5 C4 C3 121.3(4) . . ?
C4 C5 C6 119.4(4) . . ?
C5 C6 C1 121.1(4) . . ?
O1 C7 C9 111.9(4) . . ?
O1 C7 C8 103.1(4) . . ?
C9 C7 C8 113.1(4) . . ?
C15 C10 C11 119.6(4) . . ?
C15 C10 As1 119.1(3) . . ?
C11 C10 As1 121.3(3) . . ?
C12 C11 C10 120.0(4) . . ?
C11 C12 C13 120.2(4) . . ?
C14 C13 C12 119.8(4) . . ?
C13 C14 C15 120.8(4) . . ?
C14 C15 C10 119.5(4) . . ?
C17 C16 C21 119.2(4) . . ?
C17 C16 As1 122.5(3) . . ?
C21 C16 As1 118.2(3) . . ?
C16 C17 C18 120.3(4) . . ?
C19 C18 C17 120.4(4) . . ?
C18 C19 C20 119.7(4) . . ?
C19 C20 C21 119.7(4) . . ?
C16 C21 C20 120.6(4) . . ?

loop_
_geom_bond_atom_site_label_1
_geom_bond_atom_site_label_2
_geom_bond_distance
_geom_bond_site_symmetry_2
_geom_bond_publ_flag
Pt1 As1 2.4217(6) . ?
Pt1 As1 2.4217(6) 3 ?
Pt1 I1 2.5943(4) 3 ?
Pt1 I1 2.5943(4) . ?
As1 C10 1.937(4) . ?
As1 C1 1.940(4) . ?
As1 C16 1.950(4) . ?
O1 C2 1.363(5) . ?
O1 C7 1.446(5) . ?
C1 C6 1.386(6) . ?
C1 C2 1.405(6) . ?
C2 C3 1.396(6) . ?
C3 C4 1.388(7) . ?
C4 C5 1.376(7) . ?
C5 C6 1.377(6) . ?
C7 C9 1.511(6) . ?
C7 C8 1.528(7) . ?
C10 C15 1.391(6) . ?
C10 C11 1.395(6) . ?
C11 C12 1.378(6) . ?
C12 C13 1.384(7) . ?
C13 C14 1.376(7) . ?
C14 C15 1.383(6) . ?
C16 C17 1.375(6) . ?
C16 C21 1.386(6) . ?
C17 C18 1.385(6) . ?
C18 C19 1.378(7) . ?
C19 C20 1.380(7) . ?
C20 C21 1.387(6) . ?
